data_2000650
loop_
_publ_author_name
'Ianelli, S.'
'Nardelli, M.'
'Belletti, D.'
'Jamart-Gr\'egoire, B.'
'Caub\`ere, P.'

_publ_section_title
;
 Structure and conformation of
 <i>cis</i>-9a-methoxy-1,2,3,4,4a,9a-hexahydrofluoren-9-one oxime
;
_journal_issue 9
_journal_name_full 'Acta Crystallographica Section C'
_journal_page_first 1734
_journal_page_last 1737
_journal_paper_doi 10.1107/S0108270192005912
_journal_volume 48
_journal_year 1992
_chemical_formula_analytical ' C14 H17 N1 O2  '
_chemical_formula_sum 'C14 H17 N O2'
_chemical_formula_weight 231.29
_chemical_melting_point 120
_chemical_name_systematic
;
 cis-9a-Methoxy-1,2,3,4,4a,9a,-hexahydrofluoren-9-one oxime
;
_space_group_crystal_system triclinic
_space_group_IT_number 2
_space_group_name_Hall '-P 1'
_space_group_name_H-M_alt 'P -1'
_cell_angle_alpha 101.780(10)
_cell_angle_beta 95.020(10)
_cell_angle_gamma 87.140(10)
_cell_formula_units_Z 4
_cell_length_a 13.474(2)
_cell_length_b 12.5400(10)
_cell_length_c 7.6320(10)
_cell_measurement_reflns_used 27
_cell_measurement_temperature 293(2)
_cell_measurement_theta_max 40
_cell_measurement_theta_min 11
_cell_volume 1256.9(3)
_diffrn_ambient_temperature 293(2)
_diffrn_measurement_device Siemens-AED
_diffrn_measurement_method \q--2\q
_diffrn_radiation_monochromator 'Ni filter'
_diffrn_radiation_source 'standard Cu anode'
_diffrn_radiation_type 'Cu K\a~1~'
_diffrn_radiation_wavelength 1.540562
_diffrn_reflns_limit_h_max 13
_diffrn_reflns_limit_h_min -13
_diffrn_reflns_limit_k_max 12
_diffrn_reflns_limit_k_min -12
_diffrn_reflns_limit_l_max 7
_diffrn_reflns_limit_l_min 0
_diffrn_reflns_number 4062
_diffrn_reflns_reduction_process
;
Standard. Lp correction.
;
_diffrn_reflns_theta_max 70
_diffrn_reflns_theta_min 3
_diffrn_standards_decay_% 0
_diffrn_standards_interval_count 50
_diffrn_standards_number 1
_exptl_absorpt_coefficient_mu .6178
_exptl_crystal_colour colourless
_exptl_crystal_density_diffrn 1.222
_exptl_crystal_description
;
 Needles
;
_exptl_crystal_F_000 496.0
_exptl_crystal_size_max 0.60
_exptl_crystal_size_mid 0.27
_exptl_crystal_size_min 0.21
_refine_diff_density_max 0.20
_refine_diff_density_min -0.22
_refine_ls_goodness_of_fit_obs 2.6728
_refine_ls_hydrogen_treatment noref
_refine_ls_matrix_type full
_refine_ls_number_constraints 0
_refine_ls_number_parameters 307
_refine_ls_number_reflns 1082
_refine_ls_number_restraints 0
_refine_ls_R_factor_obs 0.0846
_refine_ls_shift/esd_max 0.4
_refine_ls_structure_factor_coef F
_refine_ls_weighting_details 'w = 0.9552/[\s^2^(F~o~)+0.0005F~o~]'
_refine_ls_weighting_scheme calc
_refine_ls_wR_factor_obs 0.0976
_reflns_observed_criterion I>3\s(I)
_cod_data_source_file ka1012.cif
_cod_data_source_block 1
_cod_depositor_comments
;
 Updating space group information and adding the symmetry operation list.

 Antanas Vaitkus,
 2018-06-14

The following automatic conversions were performed:

'_refine_ls_weighting_scheme' value '0.9552/[\s^2^(F~o~)+0.0005F~o~]'
was changed to 'calc'. New tag '_refine_ls_weighting_details' was
created. The value of the new tag was set to 'w =
0.9552/[\s^2^(F~o~)+0.0005F~o~]'.

Automatic conversion script
Id: cif_fix_values 3143 2015-03-26 13:38:13Z robertas 
;
_cod_original_cell_volume 1256.8(3)
_cod_original_sg_symbol_H-M ' P -1 '
_cod_original_formula_sum ' C14 H17 N1 O2  '
_cod_database_code 2000650

loop_
_space_group_symop_id
_space_group_symop_operation_xyz
1 x,y,z
2 -x,-y,-z

loop_
_atom_site_aniso_label
_atom_site_aniso_U_11
_atom_site_aniso_U_22
_atom_site_aniso_U_33
_atom_site_aniso_U_12
_atom_site_aniso_U_13
_atom_site_aniso_U_23
O1A .066(8) .100(10) .058(8) .033(7) .019(6) .051(6)
O2A .046(7) .072(10) .099(9) .049(8) .002(6) .012(7)
N1A .054(9) .062(11) .065(10) .033(9) .012(8) .031(7)
C1A .051(11) .085(15) .031(11) .030(11) -.010(9) .006(10)
C2A .044(10) .049(12) .065(13) .030(10) .013(9) .031(9)
C3A .036(11) .058(14) .063(14) .025(11) .000(9) .010(10)
C4A .060(12) .074(16) .045(13) .022(13) -.002(10) .017(11)
C5A .059(12) .072(15) .074(14) .036(13) .025(12) .027(10)
C6A .078(13) .098(18) .100(18) .059(15) .037(13) .059(12)
C7A .084(15) .068(18) .094(18) .034(16) -.026(14) .014(12)
C8A .098(16) .093(19) .085(17) .033(17) -.004(14) .048(13)
C9A .067(12) .118(18) .069(15) .053(14) .011(11) .040(11)
C10A .051(12) .088(17) .064(14) .029(13) -.016(11) .014(11)
C11A .046(12) .14(2) .071(15) .018(17) -.018(10) .004(14)
C12A .083(14) .12(2) .100(17) .034(17) -.036(13) -.004(15)
C13A .079(15) .066(16) .104(17) .012(14) -.020(13) .005(12)
C14A .072(13) .104(18) .113(17) .067(15) .002(11) -.008(12)
O1B .057(8) .086(9) .135(11) .070(9) -.027(7) -.015(6)
O2B .118(14) .172(18) .180(17) .113(16) .030(13) .026(12)
N1B .042(9) .067(12) .074(11) .029(10) -.007(8) .013(8)
C1B .042(11) .054(14) .059(13) .022(12) .012(9) .010(10)
C2B .032(11) .061(15) .066(13) .009(12) -.010(9) .010(10)
C3B .111(18) .052(16) .079(18) .026(14) .014(16) .024(13)
C4B .060(13) .064(17) .084(16) .021(15) -.009(12) -.006(12)
C5B .046(12) .053(15) .044(12) .014(11) .008(9) .016(10)
C6B .049(12) .074(15) .095(15) .032(14) -.003(11) -.006(11)
C7B .047(14) .11(2) .099(19) .028(18) -.011(11) -.019(14)
C8B .052(14) .10(2) .114(18) .049(18) -.036(12) .002(13)
C9B .066(13) .061(14) .096(15) .035(14) .002(12) .018(11)
C10B .16(3) .23(3) .24(3) .20(3) -.17(2) -.12(2)
C11B .048(16) .37(6) .11(3) -.00(3) -.005(15) -.05(2)
C12B .21(3) .16(3) .20(4) .08(3) .06(3) .15(3)
C13B .13(2) .15(3) .12(2) .05(2) -.030(17) .053(16)
C14B .27(4) .21(3) .049(17) .02(2) -.04(2) -.06(3)

loop_
_atom_site_label
_atom_site_fract_x
_atom_site_fract_y
_atom_site_fract_z
_atom_site_U_iso_or_equiv
_atom_site_thermal_displace_type
_atom_site_calc_flag
_atom_site_calc_attached_atom
_atom_site_type_symbol
O1A .9161(7) .0664(8) -.1069(14) .073(5) Uani . . O
O2A .7675(7) .1067(10) .3842(14) .068(6) Uani . . O
N1A .9196(8) .0797(10) .0777(19) .058(6) Uani . . N
C1A .7757(10) .2171(13) .074(2) .054(8) Uani . . C
C2A .8557(10) .1492(12) .156(2) .050(7) Uani . . C
C3A .8440(11) .1697(13) .353(2) .051(8) Uani . . C
C4A .7947(13) .2883(16) .384(2) .059(8) Uani . . C
C5A .7366(11) .2891(14) .212(3) .065(8) Uani . . C
C6A .6554(13) .3651(14) .176(3) .087(11) Uani . . C
C7A .6186(13) .3485(16) -.006(3) .082(12) Uani . . C
C8A .6561(14) .2779(17) -.142(3) .092(11) Uani . . C
C9A .7387(12) .2020(15) -.108(2) .081(10) Uani . . C
C10A .9393(13) .1593(16) .472(2) .067(9) Uani . . C
C11A 1.0081(12) .251(2) .501(3) .087(10) Uani . . C
C12A .9550(14) .3637(19) .568(3) .103(11) Uani . . C
C13A .8692(14) .3767(16) .425(3) .086(10) Uani . . C
C14A .7884(12) -.0099(15) .356(3) .090(10) Uani . . C
O1B -.4083(7) -.5184(9) -.3584(15) .088(6) Uani . . O
O2B -.2824(10) -.2603(14) -.567(3) .146(10) Uani . . O
N1B -.4221(9) -.4178(12) -.4182(18) .060(7) Uani . . N
C1B -.2662(11) -.3496(16) -.222(2) .050(7) Uani . . C
C2B -.3553(11) -.3511(15) -.351(2) .055(8) Uani . . C
C3B -.3576(15) -.2343(15) -.404(3) .079(10) Uani . . C
C4B -.2898(13) -.1692(16) -.272(3) .069(10) Uani . . C
C5B -.2289(12) -.2507(16) -.185(2) .048(8) Uani . . C
C6B -.1413(12) -.2256(14) -.067(3) .071(9) Uani . . C
C7B -.0938(13) -.322(2) -.009(3) .083(12) Uani . . C
C8B -.1334(14) -.4172(19) -.047(3) .089(12) Uani . . C
C9B -.2193(13) -.4436(13) -.157(3) .072(9) Uani . . C
C10B -.439(2) -.206(3) -.509(4) .19(2) Uani . . C
C11B -.5044(17) -.136(3) -.323(4) .19(2) Uani . . C
C12B -.445(3) -.037(2) -.229(4) .19(2) Uani . . C
C13B -.3457(18) -.087(2) -.125(3) .137(15) Uani . . C
C14B -.313(2) -.324(3) -.732(3) .178(18) Uani . . C
H1OA .964(3) .016(4) -.164(5) .0800 Uiso . O1A H
H1OB -.458(3) -.568(4) -.408(5) .0800 Uiso . O1B H
H4A .745(3) .299(4) .491(5) .0627 Uiso . C4A H
H6A .626(2) .428(3) .280(5) .0967 Uiso . C6A H
H7A .554(3) .398(3) -.039(5) .0950 Uiso . C7A H
H8A .625(2) .277(3) -.278(5) .0951 Uiso . C8A H
H9A .769(2) .141(3) -.213(4) .0783 Uiso . C9A H
H101 .979(2) .086(3) .411(4) .0680 Uiso . C10A H
H102 .918(2) .151(3) .601(4) .0680 Uiso . C10A H
H111 1.039(2) .252(4) .376(4) .0834 Uiso . C11A H
H112 1.067(2) .238(4) .600(4) .0834 Uiso . C11A H
H121 1.007(2) .428(4) .582(5) .0963 Uiso . C12A H
H122 .926(2) .366(4) .696(5) .0963 Uiso . C12A H
H131 .830(2) .453(4) .471(4) .0817 Uiso . C13A H
H132 .902(2) .380(4) .302(4) .0817 Uiso . C13A H
H141 .7292(19) -.059(3) .381(4) .0998 Uiso . C14A H
H142 .8527(19) -.024(3) .445(4) .0998 Uiso . C14A H
H143 .8057(12) -.0377(15) .219(3) .0998 Uiso . C14A H
H4B -.242(3) -.126(4) -.338(5) .0741 Uiso . C4B H
H6B -.113(2) -.145(4) -.024(4) .0688 Uiso . C6B H
H7B -.023(2) -.314(4) .068(4) .0905 Uiso . C7B H
H8B -.096(2) -.481(4) .012(5) .0855 Uiso . C8B H
H9B -.249(2) -.525(3) -.190(4) .0780 Uiso . C9B H
H201 -.478(3) -.275(5) -.587(7) .2151 Uiso . C10B H
H202 -.421(3) -.153(5) -.596(7) .2151 Uiso . C10B H
H211 -.511(4) -.190(6) -.230(7) .1981 Uiso . C11B H
H212 -.578(4) -.110(6) -.369(7) .1981 Uiso . C11B H
H221 -.488(4) .017(5) -.133(7) .1948 Uiso . C12B H
H222 -.422(4) .007(5) -.326(7) .1948 Uiso . C12B H
H231 -.297(4) -.021(4) -.061(6) .1370 Uiso . C13B H
H232 -.368(4) -.128(4) -.025(6) .1370 Uiso . C13B H
H241 -.264(3) -.341(4) -.839(5) .1694 Uiso . C14B H
H242 -.379(3) -.284(4) -.783(5) .1694 Uiso . C14B H
H243 -.333(3) -.402(4) -.707(5) .1694 Uiso . C14B H

loop_
_atom_type_symbol
_atom_type_description
_atom_type_scat_dispersion_real
_atom_type_scat_dispersion_imag
_atom_type_scat_source
O Oxygen .047 .032 'IT.4  Tab.2.2A 2.3.1'
N Nitrogen .029 .018 'IT.4  Tab.2.2A 2.3.1'
C Carbon .017 .009 'IT.4  Tab.2.2A 2.3.1'
H Hydrogen .000 .000 'IT.4  Tab.2.2C'

loop_
_geom_angle_atom_site_label_1
_geom_angle_atom_site_label_2
_geom_angle_atom_site_label_3
_geom_angle
_geom_angle_publ_flag
N1A O1A H1OA 116(3) no
C3A O2A C14A 116.0(10) yes
O1A N1A C2A 116.0(10) yes
C5A C1A C9A 125.0(10) yes
C2A C1A C9A 127.0(10) yes
C2A C1A C5A 107.0(10) yes
N1A C2A C1A 129.0(10) yes
C1A C2A C3A 107.0(10) yes
N1A C2A C3A 123.0(10) yes
O2A C3A C2A 109.0(10) yes
C2A C3A C10A 116.0(10) yes
C2A C3A C4A 101.0(10) yes
O2A C3A C10A 113.0(10) yes
O2A C3A C4A 103.0(10) yes
C4A C3A C10A 114.0(10) yes
C3A C4A H4A 110(3) no
C3A C4A C13A 113.0(10) yes
C3A C4A C5A 102.0(10) yes
C13A C4A H4A 110(3) no
C5A C4A H4A 110(2) no
C5A C4A C13A 111.0(10) yes
C1A C5A C4A 112.0(10) yes
C4A C5A C6A 127(2) yes
C1A C5A C6A 121(2) yes
C5A C6A H6A 123(3) no
C5A C6A C7A 113(2) yes
C7A C6A H6A 123(3) no
C6A C7A H7A 117(3) no
C6A C7A C8A 126(2) yes
C8A C7A H7A 117(3) no
C7A C8A H8A 120(3) no
C7A C8A C9A 121(2) yes
C9A C8A H8A 120(3) no
C1A C9A C8A 114(2) yes
C8A C9A H9A 123(2) no
C1A C9A H9A 123(2) no
C3A C10A H102 108(2) no
C3A C10A H101 108(2) no
C3A C10A C11A 116(2) yes
H101 C10A H102 109(3) no
C11A C10A H102 108(2) no
C11A C10A H101 108(2) no
C10A C11A H112 109(3) no
C10A C11A H111 109(2) no
C10A C11A C12A 113.0(10) yes
H111 C11A H112 109(3) no
C12A C11A H112 109(3) no
C12A C11A H111 109(3) no
C11A C12A H122 110(3) no
C11A C12A H121 110(2) no
C11A C12A C13A 107(2) yes
H121 C12A H122 109(3) no
C13A C12A H122 110(2) no
C13A C12A H121 110(3) no
C4A C13A C12A 116(2) yes
C12A C13A H132 108(2) no
C12A C13A H131 108(2) no
C4A C13A H132 108(2) no
C4A C13A H131 108(2) no
H131 C13A H132 109(3) no
O2A C14A H143 108(2) no
O2A C14A H142 108(2) no
O2A C14A H141 116(2) no
H142 C14A H143 109(2) no
H141 C14A H143 108(2) no
H141 C14A H142 108(3) no
N1B O1B H1OB 113(2) no
C3B O2B C14B 120(2) yes
O1B N1B C2B 113.0(10) yes
C5B C1B C9B 124(2) yes
C2B C1B C9B 126.0(10) yes
C2B C1B C5B 109(2) yes
N1B C2B C1B 136(2) yes
C1B C2B C3B 104.0(10) yes
N1B C2B C3B 120.0(10) yes
O2B C3B C2B 100.0(10) yes
C2B C3B C10B 118(2) yes
C2B C3B C4B 106(2) yes
O2B C3B C10B 95(2) yes
O2B C3B C4B 97.0(10) yes
C4B C3B C10B 132(2) yes
C3B C4B H4B 110(3) no
C3B C4B C13B 113(2) yes
C3B C4B C5B 105(2) yes
C13B C4B H4B 110(3) no
C5B C4B H4B 110(3) no
C5B C4B C13B 109(2) yes
C1B C5B C4B 114(2) yes
C4B C5B C6B 124(2) yes
C1B C5B C6B 122(2) yes
C5B C6B H6B 124(3) no
C5B C6B C7B 113(2) yes
C7B C6B H6B 124(2) no
C6B C7B H7B 118(3) no
C6B C7B C8B 123(2) yes
C8B C7B H7B 118(3) no
C7B C8B H8B 117(3) no
C7B C8B C9B 126(2) yes
C9B C8B H8B 117(3) no
C1B C9B C8B 112(2) yes
C8B C9B H9B 124(3) no
C1B C9B H9B 124(2) no
C3B C10B H202 113(3) no
C3B C10B H201 113(4) no
C3B C10B C11B 95(2) yes
H201 C10B H202 109(5) no
C11B C10B H202 113(4) no
C11B C10B H201 113(3) no
C10B C11B H212 110(4) no
C10B C11B H211 110(4) no
C10B C11B C12B 108(2) yes
H211 C11B H212 109(5) no
C12B C11B H212 110(5) no
C12B C11B H211 110(4) no
C11B C12B H222 110(4) no
C11B C12B H221 110(4) no
C11B C12B C13B 106(2) yes
H221 C12B H222 109(5) no
C13B C12B H222 110(4) no
C13B C12B H221 110(4) no
C4B C13B C12B 107(2) yes
C12B C13B H232 110(3) no
C12B C13B H231 110(4) no
C4B C13B H232 110(4) no
C4B C13B H231 110(3) no
H231 C13B H232 109(4) no
O2B C14B H243 107(3) no
O2B C14B H242 107(3) no
O2B C14B H241 120(3) no
H242 C14B H243 109(4) no
H241 C14B H243 107(4) no
H241 C14B H242 107(4) no

loop_
_geom_bond_atom_site_label_1
_geom_bond_atom_site_label_2
_geom_bond_distance
_geom_bond_publ_flag
O1A N1A 1.380(10) yes
O1A H1OA .95(3) no
O2A C3A 1.40(2) yes
O2A C14A 1.45(2) yes
N1A C2A 1.290(10) yes
C1A C2A 1.51(2) yes
C1A C5A 1.36(2) yes
C1A C9A 1.42(2) yes
C2A C3A 1.49(2) yes
C3A C4A 1.58(2) yes
C3A C10A 1.52(2) yes
C4A C5A 1.47(2) yes
C4A C13A 1.50(2) yes
C4A H4A 1.08(4) no
C5A C6A 1.46(2) yes
C6A C7A 1.42(3) yes
C6A H6A 1.08(3) no
C7A C8A 1.34(2) yes
C7A H7A 1.08(4) no
C8A C9A 1.47(2) yes
C8A H8A 1.08(4) no
C9A H9A 1.08(3) no
C10A C11A 1.48(2) yes
C10A H101 1.08(3) no
C10A H102 1.08(3) no
C11A C12A 1.57(3) yes
C11A H111 1.08(4) no
C11A H112 1.08(3) no
C12A C13A 1.54(2) yes
C12A H121 1.08(4) no
C12A H122 1.08(4) no
C13A H131 1.08(4) no
C13A H132 1.08(4) no
C14A H141 1.08(3) no
C14A H142 1.08(3) no
C14A H143 1.08(2) no
O1B N1B 1.420(10) yes
O1B H1OB .94(3) no
O2B C3B 1.64(2) yes
O2B C14B 1.39(2) yes
N1B C2B 1.26(2) yes
C1B C2B 1.48(2) yes
C1B C5B 1.33(2) yes
C1B C9B 1.47(2) yes
C2B C3B 1.60(2) yes
C3B C4B 1.45(2) yes
C3B C10B 1.38(3) yes
C4B C5B 1.50(2) yes
C4B C13B 1.58(2) yes
C4B H4B 1.08(5) no
C5B C6B 1.43(2) yes
C6B C7B 1.47(3) yes
C6B H6B 1.08(4) no
C7B C8B 1.30(3) yes
C7B H7B 1.08(3) no
C8B C9B 1.38(2) yes
C8B H8B 1.08(4) no
C9B H9B 1.08(4) no
C10B C11B 1.79(4) yes
C10B H201 1.08(6) no
C10B H202 1.08(7) no
C11B C12B 1.53(4) yes
C11B H211 1.08(7) no
C11B H212 1.08(5) no
C12B C13B 1.65(4) yes
C12B H221 1.08(5) no
C12B H222 1.08(7) no
C13B H231 1.08(5) no
C13B H232 1.08(6) no
C14B H241 1.08(4) no
C14B H242 1.08(4) no
C14B H243 1.08(5) no

loop_
_geom_contact_atom_site_label_1
_geom_contact_atom_site_label_2
_geom_contact_distance
O1A C1A 2.845(17)
O1A C2A 2.260(18)
O1A C9A 2.864(19)
O2A C1A 2.99(2)
O2A C2A 2.36(2)
O2A C4A 2.33(2)
O2A C5A 2.86(2)
O2A C10A 2.437(19)
N1A C1A 2.531(18)
N1A C3A 2.45(2)
N1A C10A 2.96(2)
C1A C3A 2.42(2)
C1A C4A 2.35(2)
C1A C6A 2.45(2)
C1A C7A 2.72(2)
C1A C8A 2.42(3)
C2A C4A 2.37(2)
C2A C5A 2.32(2)
C2A C9A 2.62(2)
C2A C10A 2.55(2)
C2A C14A 2.97(3)
C3A C5A 2.38(2)
C3A C11A 2.55(2)
C3A C13A 2.57(3)
C3A C14A 2.42(3)
C4A C6A 2.62(3)
C4A C10A 2.60(3)
C4A C11A 2.98(2)
C4A C12A 2.58(2)
C5A C7A 2.40(3)
C5A C8A 2.80(3)
C5A C9A 2.47(2)
C5A C13A 2.45(2)
C6A C8A 2.46(3)
C6A C9A 2.92(2)
C7A C9A 2.44(3)
C10A C12A 2.53(3)
C10A C13A 2.92(3)
C10A C14A 2.96(2)
C11A C13A 2.49(3)
O1B C1B 2.896(19)
O1B C2B 2.24(2)
O1B C9B 2.950(18)
O2B C2B 2.48(3)
O2B C4B 2.31(3)
O2B C5B 2.92(3)
O2B C10B 2.24(3)
N1B C1B 2.548(18)
N1B C3B 2.48(2)
N1B C10B 2.88(4)
C1B C3B 2.43(3)
C1B C4B 2.37(3)
C1B C6B 2.41(2)
C1B C7B 2.71(2)
C1B C8B 2.37(3)
C2B C4B 2.43(3)
C2B C5B 2.29(2)
C2B C9B 2.63(2)
C2B C10B 2.55(4)
C3B C5B 2.33(3)
C3B C11B 2.34(3)
C3B C12B 2.81(3)
C3B C13B 2.52(3)
C3B C14B 2.63(3)
C4B C6B 2.59(3)
C4B C10B 2.57(3)
C4B C11B 2.91(3)
C4B C12B 2.60(4)
C5B C7B 2.41(3)
C5B C8B 2.74(3)
C5B C9B 2.47(3)
C5B C13B 2.52(3)
C6B C8B 2.43(3)
C6B C9B 2.91(2)
C7B C9B 2.38(3)
C10B C12B 2.69(4)
C10B C14B 2.68(4)
C11B C13B 2.53(3)
